data_2022004
loop_
_publ_author_name
'Zheng, Kang'
'Xie, Changjian'
'Li, Xiaowei'
'Wu, Weiwei'
'Li, Ao'
'Qian, Shaosong'
'Pang, Qiuxiang'

_publ_section_title
;
 Crystal structures, thermal stabilities, and dissolution behaviours of
 tinidazole and the tinidazole--vanillic acid cocrystal: insights from
 energy frameworks
;
_journal_coeditor_code DG3004
_journal_issue 5
_journal_name_full 'Acta Crystallographica Section C'
_journal_page_first
;
;
_journal_paper_doi 10.1107/S2053229620004180
_journal_volume 76
_journal_year 2020
_chemical_formula_iupac 'C8 H13 N3 O4 S, C8 H8 O4'
_chemical_formula_moiety 'C8 H13 N3 O4 S, C8 H8 O4'
_chemical_formula_sum 'C16 H21 N3 O8 S'
_chemical_formula_weight 415.42
_chemical_melting_point 404
_chemical_name_common
;
Tinidazole--vanillic acid (1/1)
;
_chemical_name_systematic
;
1-(2-Ethylsulfonylethyl)-2-methyl-5-nitroimidazole;
4-hydroxy-3-methoxybenzoic acid
;
_space_group_crystal_system triclinic
_space_group_IT_number 2
_space_group_name_Hall '-P 1'
_space_group_name_H-M_alt 'P -1'
_atom_sites_solution_hydrogens mixed
_audit_creation_method SHELXL-2018/3
_cell_angle_alpha 98.0780(10)
_cell_angle_beta 97.7930(10)
_cell_angle_gamma 99.7800(10)
_cell_formula_units_Z 4
_cell_length_a 11.1206(5)
_cell_length_b 12.6519(6)
_cell_length_c 13.6042(6)
_cell_measurement_reflns_used 9002
_cell_measurement_temperature 100(2)
_cell_measurement_theta_max 27.492
_cell_measurement_theta_min 2.438
_cell_volume 1842.42(15)
_computing_cell_refinement
;
SAINT (Bruker, 2012)
;
_computing_data_collection
;
APEX3 (Bruker, 2012)
;
_computing_data_reduction
;
SAINT (Bruker, 2012)
;
_computing_molecular_graphics
;
Mercury (Macrae <i>et al.</i>,  2020)
;
_computing_publication_material
;
SHELXL2018 (Sheldrick, 2015b)
;
_computing_structure_refinement
;
SHELXL2018 (Sheldrick, 2015b)
;
_computing_structure_solution
;
SHELXT2018 (Sheldrick, 2015a)
;
_diffrn_ambient_temperature 100(2)
_diffrn_measured_fraction_theta_full 0.993
_diffrn_measured_fraction_theta_max 0.992
_diffrn_measurement_device_type 'Bruker APEXII CCD area detector'
_diffrn_measurement_method 'phi and omega scans'
_diffrn_radiation_monochromator graphite
_diffrn_radiation_type MoK\a
_diffrn_radiation_wavelength 0.71073
_diffrn_reflns_av_R_equivalents 0.0314
_diffrn_reflns_av_unetI/netI 0.0449
_diffrn_reflns_limit_h_max 14
_diffrn_reflns_limit_h_min -14
_diffrn_reflns_limit_k_max 16
_diffrn_reflns_limit_k_min -14
_diffrn_reflns_limit_l_max 17
_diffrn_reflns_limit_l_min -16
_diffrn_reflns_number 16552
_diffrn_reflns_theta_full 25.242
_diffrn_reflns_theta_max 27.526
_diffrn_reflns_theta_min 2.060
_diffrn_source 'fine-focus sealed tube'
_exptl_absorpt_coefficient_mu 0.228
_exptl_absorpt_correction_T_max 0.7456
_exptl_absorpt_correction_T_min 0.6784
_exptl_absorpt_correction_type multi-scan
_exptl_absorpt_process_details
;
(SADABS2016; Krause <i>et al.</i>,  2015)
;
_exptl_crystal_colour yellow
_exptl_crystal_density_diffrn 1.498
_exptl_crystal_description prism
_exptl_crystal_F_000 872
_exptl_crystal_size_max 0.575
_exptl_crystal_size_mid 0.347
_exptl_crystal_size_min 0.251
_refine_diff_density_max 0.387
_refine_diff_density_min -0.482
_refine_ls_extinction_method none
_refine_ls_goodness_of_fit_ref 1.031
_refine_ls_hydrogen_treatment constr
_refine_ls_matrix_type full
_refine_ls_number_parameters 511
_refine_ls_number_reflns 8425
_refine_ls_number_restraints 0
_refine_ls_restrained_S_all 1.031
_refine_ls_R_factor_all 0.0495
_refine_ls_R_factor_gt 0.0390
_refine_ls_shift/su_max 0.001
_refine_ls_shift/su_mean 0.000
_refine_ls_structure_factor_coef Fsqd
_refine_ls_weighting_details 'w=1/[\s^2^(Fo^2^)+(0.0476P)^2^+0.7942P] where P=(Fo^2^+2Fc^2^)/3'
_refine_ls_weighting_scheme calc
_refine_ls_wR_factor_gt 0.0993
_refine_ls_wR_factor_ref 0.1055
_reflns_number_gt 7034
_reflns_number_total 8425
_reflns_threshold_expression 'I > 2\s(I)'
_cod_data_source_file dg3004sup1.cif
_cod_data_source_block TNZ-VA
_cod_database_code 2022004
_shelx_space_group_comment
;
The symmetry employed for this shelxl refinement is uniquely defined
by the following loop, which should always be used as a source of
symmetry information in preference to the above space-group names.
They are only intended as comments.
;
_shelx_estimated_absorpt_t_min 0.880
_shelx_estimated_absorpt_t_max 0.945

loop_
_space_group_symop_operation_xyz
'x, y, z'
'-x, -y, -z'

loop_
_atom_site_type_symbol
_atom_site_label
_atom_site_fract_x
_atom_site_fract_y
_atom_site_fract_z
_atom_site_U_iso_or_equiv
_atom_site_adp_type
_atom_site_calc_flag
_atom_site_occupancy
_atom_site_disorder_assembly
_atom_site_disorder_group
C C1 -0.46056(14) 0.86128(12) 0.26200(12) 0.0181(3) Uani d 1 . .
C C2 -0.36794(14) 0.80378(13) 0.27192(12) 0.0196(3) Uani d 1 . .
H H2 -0.303525 0.815954 0.328133 0.024 Uiso calc 1 . .
C C3 -0.48290(14) 0.73672(13) 0.12877(12) 0.0188(3) Uani d 1 . .
C C4 -0.52869(16) 0.67038(14) 0.02743(13) 0.0255(4) Uani d 1 . .
H H4A -0.519630 0.716963 -0.023929 0.038 Uiso calc 1 . .
H H4B -0.616105 0.637473 0.022657 0.038 Uiso calc 1 . .
H H4C -0.480551 0.612898 0.016672 0.038 Uiso calc 1 . .
C C5 -0.64659(13) 0.85083(12) 0.12261(12) 0.0172(3) Uani d 1 . .
H H5A -0.696638 0.872518 0.174146 0.021 Uiso calc 1 . .
H H5B -0.697934 0.789346 0.073279 0.021 Uiso calc 1 . .
C C6 -0.60737(13) 0.94607(12) 0.06971(11) 0.0165(3) Uani d 1 . .
H H6A -0.575349 0.918946 0.008476 0.020 Uiso calc 1 . .
H H6B -0.538864 0.998278 0.114686 0.020 Uiso calc 1 . .
C C7 -0.73585(17) 1.10524(15) 0.14532(13) 0.0283(4) Uani d 1 . .
H H7A -0.755094 1.063089 0.199162 0.034 Uiso calc 1 . .
H H7B -0.655148 1.155129 0.169154 0.034 Uiso calc 1 . .
C C8 -0.83651(19) 1.17061(17) 0.12190(17) 0.0411(5) Uani d 1 . .
H H8A -0.815246 1.214412 0.070539 0.062 Uiso calc 1 . .
H H8B -0.843111 1.218652 0.183242 0.062 Uiso calc 1 . .
H H8C -0.915777 1.120736 0.096896 0.062 Uiso calc 1 . .
N N1 -0.53583(11) 0.81701(10) 0.17062(10) 0.0163(3) Uani d 1 . .
N N2 -0.38173(12) 0.72649(11) 0.18929(10) 0.0201(3) Uani d 1 . .
N N3 -0.47884(12) 0.94978(11) 0.33122(10) 0.0210(3) Uani d 1 . .
O O1 -0.39776(11) 0.98249(10) 0.40576(9) 0.0293(3) Uani d 1 . .
O O2 -0.57235(11) 0.98869(10) 0.31472(9) 0.0278(3) Uani d 1 . .
O O3 -0.84376(10) 0.93943(9) 0.00736(9) 0.0272(3) Uani d 1 . .
O O4 -0.68905(12) 1.07976(11) -0.03874(10) 0.0326(3) Uani d 1 . .
S S1 -0.72785(3) 1.01561(3) 0.03492(3) 0.01782(10) Uani d 1 . .
C C9 0.01626(14) 0.47902(12) 0.29301(12) 0.0176(3) Uani d 1 . .
C C10 -0.01500(14) 0.43286(12) 0.19089(12) 0.0178(3) Uani d 1 . .
H H10 0.026078 0.378217 0.163946 0.021 Uiso calc 1 . .
C C11 -0.10512(14) 0.46637(12) 0.12932(12) 0.0180(3) Uani d 1 . .
C C12 -0.16802(14) 0.54533(13) 0.17106(12) 0.0201(3) Uani d 1 . .
C C13 -0.13652(15) 0.58994(13) 0.27226(12) 0.0224(3) Uani d 1 . .
H H13 -0.179388 0.642736 0.300050 0.027 Uiso calc 1 . .
C C14 -0.04333(14) 0.55866(13) 0.33361(12) 0.0198(3) Uani d 1 . .
H H14 -0.020594 0.591259 0.402434 0.024 Uiso calc 1 . .
C C15 0.11253(14) 0.43973(13) 0.35574(12) 0.0196(3) Uani d 1 . .
C C16 -0.07432(15) 0.35336(13) -0.01673(12) 0.0213(3) Uani d 1 . .
H H16A 0.014440 0.384254 -0.003279 0.032 Uiso calc 1 . .
H H16B -0.102977 0.337225 -0.089567 0.032 Uiso calc 1 . .
H H16C -0.089379 0.286175 0.011607 0.032 Uiso calc 1 . .
O O5 0.15118(11) 0.35713(10) 0.32573(9) 0.0287(3) Uani d 1 . .
O O6 0.15317(11) 0.49796(10) 0.44539(8) 0.0255(3) Uani d 1 . .
H H6 0.218012 0.476315 0.474978 0.038 Uiso d 1 . .
O O7 -0.14007(10) 0.42987(9) 0.02857(8) 0.0210(2) Uani d 1 . .
O O8 -0.25695(11) 0.57457(10) 0.10785(9) 0.0292(3) Uani d 1 . .
H H8 -0.294480 0.621059 0.139295 0.044 Uiso d 1 . .
C C17 0.94304(16) -0.07560(14) 0.59092(13) 0.0244(4) Uani d 1 . .
C C18 0.85017(16) -0.01837(15) 0.59093(14) 0.0287(4) Uani d 1 . .
H H18 0.776949 -0.033059 0.542351 0.034 Uiso calc 1 . .
C C19 0.98849(15) 0.05546(13) 0.72037(13) 0.0218(3) Uani d 1 . .
C C20 1.05196(17) 0.12934(15) 0.81456(14) 0.0297(4) Uani d 1 . .
H H20A 1.020283 0.197275 0.819536 0.044 Uiso calc 1 . .
H H20B 1.141145 0.145242 0.813689 0.044 Uiso calc 1 . .
H H20C 1.036305 0.094225 0.872592 0.044 Uiso calc 1 . .
C C21 1.15235(14) -0.05841(13) 0.70510(13) 0.0219(3) Uani d 1 . .
H H21A 1.208835 0.004903 0.748481 0.026 Uiso calc 1 . .
H H21B 1.189875 -0.078320 0.644839 0.026 Uiso calc 1 . .
C C22 1.13687(14) -0.15361(13) 0.76226(12) 0.0187(3) Uani d 1 . .
H H22A 1.073486 -0.214209 0.721798 0.022 Uiso calc 1 . .
H H22B 1.107962 -0.131091 0.826266 0.022 Uiso calc 1 . .
C C23 1.27814(15) -0.30524(13) 0.68857(12) 0.0224(3) Uani d 1 . .
H H23A 1.204977 -0.363532 0.684181 0.027 Uiso calc 1 . .
H H23B 1.273367 -0.277331 0.623995 0.027 Uiso calc 1 . .
C C24 1.39617(18) -0.35043(16) 0.70807(15) 0.0340(4) Uani d 1 . .
H H24A 1.468193 -0.292072 0.713354 0.051 Uiso calc 1 . .
H H24B 1.397172 -0.408358 0.652373 0.051 Uiso calc 1 . .
H H24C 1.399039 -0.379924 0.771038 0.051 Uiso calc 1 . .
N N4 1.03218(12) -0.02863(11) 0.67403(10) 0.0204(3) Uani d 1 . .
N N5 0.87873(13) 0.06310(12) 0.67142(11) 0.0261(3) Uani d 1 . .
N N6 0.95208(15) -0.16613(13) 0.51980(11) 0.0317(4) Uani d 1 . .
O O9 0.87115(15) -0.19110(14) 0.44492(11) 0.0552(5) Uani d 1 . .
O O10 1.03764(14) -0.21426(12) 0.53472(11) 0.0448(4) Uani d 1 . .
O O11 1.27991(11) -0.24272(10) 0.88032(9) 0.0270(3) Uani d 1 . .
O O12 1.37899(10) -0.11068(9) 0.78510(10) 0.0280(3) Uani d 1 . .
S S2 1.27955(3) -0.19896(3) 0.78827(3) 0.01716(9) Uani d 1 . .
C C25 0.50219(14) 0.32744(13) 0.55299(12) 0.0195(3) Uani d 1 . .
C C26 0.55642(14) 0.39283(13) 0.64589(12) 0.0189(3) Uani d 1 . .
H H26 0.522721 0.453611 0.670389 0.023 Uiso calc 1 . .
C C27 0.65868(14) 0.36881(12) 0.70163(12) 0.0185(3) Uani d 1 . .
C C28 0.70904(14) 0.27939(13) 0.66395(12) 0.0180(3) Uani d 1 . .
C C29 0.65570(15) 0.21639(13) 0.57145(12) 0.0202(3) Uani d 1 . .
H H29 0.690715 0.156907 0.545781 0.024 Uiso calc 1 . .
C C30 0.55186(15) 0.23925(13) 0.51603(12) 0.0210(3) Uani d 1 . .
H H30 0.515016 0.194962 0.453315 0.025 Uiso calc 1 . .
C C31 0.38976(15) 0.35374(13) 0.49928(12) 0.0224(3) Uani d 1 . .
C C32 0.66986(16) 0.51617(14) 0.83451(13) 0.0270(4) Uani d 1 . .
H H32A 0.680275 0.571157 0.790708 0.040 Uiso calc 1 . .
H H32B 0.715997 0.546457 0.902031 0.040 Uiso calc 1 . .
H H32C 0.581919 0.494700 0.838347 0.040 Uiso calc 1 . .
O O13 0.34422(12) 0.29145(10) 0.41124(9) 0.0306(3) Uani d 1 . .
H H13A 0.279267 0.318603 0.384668 0.046 Uiso d 1 . .
O O14 0.34167(12) 0.42777(11) 0.53397(9) 0.0328(3) Uani d 1 . .
O O15 0.71543(11) 0.42347(9) 0.79447(9) 0.0242(3) Uani d 1 . .
O O16 0.80696(10) 0.25822(9) 0.72288(8) 0.0226(2) Uani d 1 . .
H H16 0.831837 0.197997 0.697200 0.034 Uiso d 1 . .

loop_
_atom_site_aniso_label
_atom_site_aniso_U_11
_atom_site_aniso_U_22
_atom_site_aniso_U_33
_atom_site_aniso_U_12
_atom_site_aniso_U_13
_atom_site_aniso_U_23
C1 0.0164(7) 0.0188(7) 0.0173(7) 0.0013(6) -0.0003(6) 0.0027(6)
C2 0.0182(7) 0.0213(8) 0.0189(7) 0.0043(6) -0.0012(6) 0.0051(6)
C3 0.0191(7) 0.0191(7) 0.0189(7) 0.0054(6) 0.0015(6) 0.0049(6)
C4 0.0292(9) 0.0252(8) 0.0207(8) 0.0107(7) -0.0036(7) -0.0002(7)
C5 0.0121(6) 0.0191(7) 0.0206(7) 0.0043(6) -0.0006(6) 0.0058(6)
C6 0.0128(6) 0.0189(7) 0.0180(7) 0.0042(6) 0.0008(6) 0.0034(6)
C7 0.0298(9) 0.0274(9) 0.0246(9) 0.0096(7) 0.0011(7) -0.0080(7)
C8 0.0375(11) 0.0366(11) 0.0460(12) 0.0203(9) 0.0002(9) -0.0140(9)
N1 0.0146(6) 0.0176(6) 0.0164(6) 0.0038(5) -0.0003(5) 0.0038(5)
N2 0.0202(6) 0.0213(7) 0.0185(6) 0.0060(5) -0.0014(5) 0.0047(5)
N3 0.0228(7) 0.0203(7) 0.0200(7) 0.0046(5) 0.0031(5) 0.0029(5)
O1 0.0299(6) 0.0308(7) 0.0214(6) 0.0042(5) -0.0046(5) -0.0048(5)
O2 0.0258(6) 0.0288(6) 0.0298(6) 0.0120(5) 0.0039(5) 0.0012(5)
O3 0.0175(5) 0.0254(6) 0.0343(7) 0.0068(5) -0.0045(5) -0.0044(5)
O4 0.0369(7) 0.0386(7) 0.0329(7) 0.0200(6) 0.0117(6) 0.0203(6)
S1 0.01769(18) 0.01863(19) 0.01722(19) 0.00720(14) 0.00008(14) 0.00144(14)
C9 0.0158(7) 0.0174(7) 0.0184(7) 0.0025(6) 0.0000(6) 0.0026(6)
C10 0.0167(7) 0.0169(7) 0.0197(8) 0.0046(6) 0.0020(6) 0.0020(6)
C11 0.0183(7) 0.0172(7) 0.0171(7) 0.0028(6) 0.0004(6) 0.0012(6)
C12 0.0192(7) 0.0199(8) 0.0210(8) 0.0068(6) -0.0005(6) 0.0032(6)
C13 0.0239(8) 0.0210(8) 0.0225(8) 0.0096(6) 0.0018(6) 0.0003(6)
C14 0.0207(7) 0.0208(8) 0.0164(7) 0.0044(6) 0.0005(6) -0.0002(6)
C15 0.0183(7) 0.0218(8) 0.0174(7) 0.0032(6) 0.0008(6) 0.0020(6)
C16 0.0228(8) 0.0213(8) 0.0185(8) 0.0053(6) 0.0026(6) -0.0014(6)
O5 0.0311(6) 0.0300(7) 0.0228(6) 0.0164(5) -0.0073(5) -0.0040(5)
O6 0.0249(6) 0.0306(6) 0.0189(6) 0.0130(5) -0.0058(5) -0.0031(5)
O7 0.0236(6) 0.0232(6) 0.0152(5) 0.0084(5) -0.0019(4) 0.0002(4)
O8 0.0323(7) 0.0338(7) 0.0217(6) 0.0213(5) -0.0063(5) -0.0021(5)
C17 0.0249(8) 0.0266(9) 0.0204(8) 0.0092(7) -0.0033(7) 0.0008(7)
C18 0.0266(9) 0.0312(9) 0.0264(9) 0.0116(7) -0.0063(7) 0.0009(7)
C19 0.0214(8) 0.0208(8) 0.0244(8) 0.0080(6) 0.0011(6) 0.0050(7)
C20 0.0270(9) 0.0272(9) 0.0315(10) 0.0092(7) -0.0036(7) -0.0030(8)
C21 0.0167(7) 0.0218(8) 0.0283(9) 0.0074(6) 0.0005(6) 0.0065(7)
C22 0.0148(7) 0.0210(8) 0.0204(8) 0.0053(6) 0.0003(6) 0.0040(6)
C23 0.0227(8) 0.0218(8) 0.0201(8) 0.0050(6) 0.0012(6) -0.0039(6)
C24 0.0344(10) 0.0325(10) 0.0347(10) 0.0177(8) 0.0032(8) -0.0070(8)
N4 0.0183(6) 0.0210(7) 0.0215(7) 0.0075(5) -0.0019(5) 0.0026(5)
N5 0.0238(7) 0.0267(7) 0.0276(8) 0.0119(6) -0.0025(6) 0.0022(6)
N6 0.0347(8) 0.0355(9) 0.0232(7) 0.0154(7) -0.0049(6) -0.0025(7)
O9 0.0505(9) 0.0680(11) 0.0361(8) 0.0292(8) -0.0209(7) -0.0233(8)
O10 0.0528(9) 0.0478(9) 0.0327(8) 0.0337(7) -0.0094(7) -0.0101(7)
O11 0.0317(6) 0.0328(7) 0.0186(6) 0.0145(5) -0.0004(5) 0.0056(5)
O12 0.0187(6) 0.0204(6) 0.0406(7) 0.0014(5) -0.0038(5) 0.0024(5)
S2 0.01659(18) 0.01639(18) 0.01694(18) 0.00511(14) -0.00258(14) 0.00034(14)
C25 0.0218(8) 0.0205(8) 0.0171(7) 0.0076(6) 0.0012(6) 0.0038(6)
C26 0.0202(7) 0.0173(7) 0.0201(8) 0.0066(6) 0.0021(6) 0.0032(6)
C27 0.0188(7) 0.0180(7) 0.0178(7) 0.0026(6) 0.0017(6) 0.0028(6)
C28 0.0164(7) 0.0212(8) 0.0182(7) 0.0053(6) 0.0033(6) 0.0070(6)
C29 0.0238(8) 0.0212(8) 0.0185(7) 0.0105(6) 0.0057(6) 0.0038(6)
C30 0.0244(8) 0.0233(8) 0.0156(7) 0.0074(6) 0.0018(6) 0.0023(6)
C31 0.0256(8) 0.0229(8) 0.0185(8) 0.0084(6) -0.0006(6) 0.0020(6)
C32 0.0294(9) 0.0227(8) 0.0258(9) 0.0068(7) 0.0000(7) -0.0040(7)
O13 0.0322(7) 0.0367(7) 0.0213(6) 0.0194(6) -0.0076(5) -0.0051(5)
O14 0.0341(7) 0.0365(7) 0.0256(6) 0.0216(6) -0.0094(5) -0.0064(5)
O15 0.0238(6) 0.0242(6) 0.0214(6) 0.0084(5) -0.0045(5) -0.0035(5)
O16 0.0209(6) 0.0256(6) 0.0221(6) 0.0110(5) -0.0016(5) 0.0033(5)

loop_
_atom_type_symbol
_atom_type_description
_atom_type_scat_dispersion_real
_atom_type_scat_dispersion_imag
_atom_type_scat_source
C C 0.0033 0.0016 'International Tables Vol C Tables 4.2.6.8 and 6.1.1.4'
H H 0.0000 0.0000 'International Tables Vol C Tables 4.2.6.8 and 6.1.1.4'
N N 0.0061 0.0033 'International Tables Vol C Tables 4.2.6.8 and 6.1.1.4'
O O 0.0106 0.0060 'International Tables Vol C Tables 4.2.6.8 and 6.1.1.4'
S S 0.1246 0.1234 'International Tables Vol C Tables 4.2.6.8 and 6.1.1.4'

loop_
_geom_angle_atom_site_label_1
_geom_angle_atom_site_label_2
_geom_angle_atom_site_label_3
_geom_angle_site_symmetry_1
_geom_angle_site_symmetry_3
_geom_angle
_geom_angle_publ_flag
C2 C1 N1 . . 107.11(13) ?
C2 C1 N3 . . 127.29(14) ?
N1 C1 N3 . . 125.59(13) ?
N2 C2 C1 . . 109.55(13) ?
N2 C2 H2 . . 125.2 ?
C1 C2 H2 . . 125.2 ?
N2 C3 N1 . . 111.38(13) ?
N2 C3 C4 . . 124.02(14) ?
N1 C3 C4 . . 124.57(14) ?
C3 C4 H4A . . 109.5 ?
C3 C4 H4B . . 109.5 ?
H4A C4 H4B . . 109.5 ?
C3 C4 H4C . . 109.5 ?
H4A C4 H4C . . 109.5 ?
H4B C4 H4C . . 109.5 ?
N1 C5 C6 . . 109.35(12) ?
N1 C5 H5A . . 109.8 ?
C6 C5 H5A . . 109.8 ?
N1 C5 H5B . . 109.8 ?
C6 C5 H5B . . 109.8 ?
H5A C5 H5B . . 108.3 ?
C5 C6 S1 . . 113.92(10) ?
C5 C6 H6A . . 108.8 ?
S1 C6 H6A . . 108.8 ?
C5 C6 H6B . . 108.8 ?
S1 C6 H6B . . 108.8 ?
H6A C6 H6B . . 107.7 ?
C8 C7 S1 . . 109.14(13) ?
C8 C7 H7A . . 109.9 ?
S1 C7 H7A . . 109.9 ?
C8 C7 H7B . . 109.9 ?
S1 C7 H7B . . 109.9 ?
H7A C7 H7B . . 108.3 ?
C7 C8 H8A . . 109.5 ?
C7 C8 H8B . . 109.5 ?
H8A C8 H8B . . 109.5 ?
C7 C8 H8C . . 109.5 ?
H8A C8 H8C . . 109.5 ?
H8B C8 H8C . . 109.5 ?
C3 N1 C1 . . 105.70(12) ?
C3 N1 C5 . . 125.06(13) ?
C1 N1 C5 . . 129.15(13) ?
C3 N2 C2 . . 106.23(13) ?
O2 N3 O1 . . 124.08(14) ?
O2 N3 C1 . . 119.59(13) ?
O1 N3 C1 . . 116.33(13) ?
O4 S1 O3 . . 117.56(8) ?
O4 S1 C6 . . 107.18(7) ?
O3 S1 C6 . . 109.72(7) ?
O4 S1 C7 . . 108.38(9) ?
O3 S1 C7 . . 107.94(8) ?
C6 S1 C7 . . 105.41(8) ?
C14 C9 C10 . . 120.52(14) ?
C14 C9 C15 . . 121.30(14) ?
C10 C9 C15 . . 118.17(14) ?
C11 C10 C9 . . 120.32(14) ?
C11 C10 H10 . . 119.8 ?
C9 C10 H10 . . 119.8 ?
O7 C11 C10 . . 125.34(14) ?
O7 C11 C12 . . 115.45(13) ?
C10 C11 C12 . . 119.21(14) ?
O8 C12 C13 . . 123.13(14) ?
O8 C12 C11 . . 117.04(14) ?
C13 C12 C11 . . 119.82(14) ?
C12 C13 C14 . . 121.00(15) ?
C12 C13 H13 . . 119.5 ?
C14 C13 H13 . . 119.5 ?
C13 C14 C9 . . 119.08(14) ?
C13 C14 H14 . . 120.5 ?
C9 C14 H14 . . 120.5 ?
O5 C15 O6 . . 122.59(14) ?
O5 C15 C9 . . 121.99(14) ?
O6 C15 C9 . . 115.42(13) ?
O7 C16 H16A . . 109.5 ?
O7 C16 H16B . . 109.5 ?
H16A C16 H16B . . 109.5 ?
O7 C16 H16C . . 109.5 ?
H16A C16 H16C . . 109.5 ?
H16B C16 H16C . . 109.5 ?
C15 O6 H6 . . 110.6 ?
C11 O7 C16 . . 116.75(12) ?
C12 O8 H8 . . 112.1 ?
C18 C17 N4 . . 107.55(15) ?
C18 C17 N6 . . 127.90(15) ?
N4 C17 N6 . . 124.54(14) ?
N5 C18 C17 . . 109.08(15) ?
N5 C18 H18 . . 125.5 ?
C17 C18 H18 . . 125.5 ?
N5 C19 N4 . . 111.28(14) ?
N5 C19 C20 . . 123.58(15) ?
N4 C19 C20 . . 125.14(14) ?
C19 C20 H20A . . 109.5 ?
C19 C20 H20B . . 109.5 ?
H20A C20 H20B . . 109.5 ?
C19 C20 H20C . . 109.5 ?
H20A C20 H20C . . 109.5 ?
H20B C20 H20C . . 109.5 ?
N4 C21 C22 . . 110.82(13) ?
N4 C21 H21A . . 109.5 ?
C22 C21 H21A . . 109.5 ?
N4 C21 H21B . . 109.5 ?
C22 C21 H21B . . 109.5 ?
H21A C21 H21B . . 108.1 ?
C21 C22 S2 . . 110.80(11) ?
C21 C22 H22A . . 109.5 ?
S2 C22 H22A . . 109.5 ?
C21 C22 H22B . . 109.5 ?
S2 C22 H22B . . 109.5 ?
H22A C22 H22B . . 108.1 ?
C24 C23 S2 . . 108.84(11) ?
C24 C23 H23A . . 109.9 ?
S2 C23 H23A . . 109.9 ?
C24 C23 H23B . . 109.9 ?
S2 C23 H23B . . 109.9 ?
H23A C23 H23B . . 108.3 ?
C23 C24 H24A . . 109.5 ?
C23 C24 H24B . . 109.5 ?
H24A C24 H24B . . 109.5 ?
C23 C24 H24C . . 109.5 ?
H24A C24 H24C . . 109.5 ?
H24B C24 H24C . . 109.5 ?
C19 N4 C17 . . 105.48(13) ?
C19 N4 C21 . . 125.99(13) ?
C17 N4 C21 . . 128.48(14) ?
C19 N5 C18 . . 106.61(14) ?
O10 N6 O9 . . 123.71(15) ?
O10 N6 C17 . . 119.87(14) ?
O9 N6 C17 . . 116.42(15) ?
O11 S2 O12 . . 117.34(8) ?
O11 S2 C23 . . 108.82(8) ?
O12 S2 C23 . . 108.23(8) ?
O11 S2 C22 . . 107.58(7) ?
O12 S2 C22 . . 108.17(7) ?
C23 S2 C22 . . 106.16(8) ?
C30 C25 C26 . . 120.32(14) ?
C30 C25 C31 . . 121.99(14) ?
C26 C25 C31 . . 117.65(14) ?
C27 C26 C25 . . 120.07(14) ?
C27 C26 H26 . . 120.0 ?
C25 C26 H26 . . 120.0 ?
O15 C27 C26 . . 125.13(14) ?
O15 C27 C28 . . 115.31(13) ?
C26 C27 C28 . . 119.52(14) ?
O16 C28 C29 . . 123.28(14) ?
O16 C28 C27 . . 116.85(14) ?
C29 C28 C27 . . 119.85(14) ?
C30 C29 C28 . . 120.78(14) ?
C30 C29 H29 . . 119.6 ?
C28 C29 H29 . . 119.6 ?
C29 C30 C25 . . 119.45(15) ?
C29 C30 H30 . . 120.3 ?
C25 C30 H30 . . 120.3 ?
O14 C31 O13 . . 122.42(15) ?
O14 C31 C25 . . 122.36(15) ?
O13 C31 C25 . . 115.21(14) ?
O15 C32 H32A . . 109.5 ?
O15 C32 H32B . . 109.5 ?
H32A C32 H32B . . 109.5 ?
O15 C32 H32C . . 109.5 ?
H32A C32 H32C . . 109.5 ?
H32B C32 H32C . . 109.5 ?
C31 O13 H13A . . 106.3 ?
C27 O15 C32 . . 117.33(12) ?
C28 O16 H16 . . 113.0 ?

loop_
_geom_bond_atom_site_label_1
_geom_bond_atom_site_label_2
_geom_bond_site_symmetry_2
_geom_bond_distance
_geom_bond_publ_flag
C1 C2 . 1.361(2) ?
C1 N1 . 1.3865(19) ?
C1 N3 . 1.419(2) ?
C2 N2 . 1.355(2) ?
C2 H2 . 0.9500 ?
C3 N2 . 1.3374(19) ?
C3 N1 . 1.3542(19) ?
C3 C4 . 1.484(2) ?
C4 H4A . 0.9800 ?
C4 H4B . 0.9800 ?
C4 H4C . 0.9800 ?
C5 N1 . 1.4719(18) ?
C5 C6 . 1.520(2) ?
C5 H5A . 0.9900 ?
C5 H5B . 0.9900 ?
C6 S1 . 1.7716(15) ?
C6 H6A . 0.9900 ?
C6 H6B . 0.9900 ?
C7 C8 . 1.527(2) ?
C7 S1 . 1.7724(17) ?
C7 H7A . 0.9900 ?
C7 H7B . 0.9900 ?
C8 H8A . 0.9800 ?
C8 H8B . 0.9800 ?
C8 H8C . 0.9800 ?
N3 O2 . 1.2311(18) ?
N3 O1 . 1.2329(17) ?
O3 S1 . 1.4410(12) ?
O4 S1 . 1.4408(13) ?
C9 C14 . 1.389(2) ?
C9 C10 . 1.401(2) ?
C9 C15 . 1.474(2) ?
C10 C11 . 1.379(2) ?
C10 H10 . 0.9500 ?
C11 O7 . 1.3636(18) ?
C11 C12 . 1.412(2) ?
C12 O8 . 1.3555(18) ?
C12 C13 . 1.386(2) ?
C13 C14 . 1.387(2) ?
C13 H13 . 0.9500 ?
C14 H14 . 0.9500 ?
C15 O5 . 1.2344(19) ?
C15 O6 . 1.3113(19) ?
C16 O7 . 1.4306(18) ?
C16 H16A . 0.9800 ?
C16 H16B . 0.9800 ?
C16 H16C . 0.9800 ?
O6 H6 . 0.8811 ?
O8 H8 . 0.8742 ?
C17 C18 . 1.358(2) ?
C17 N4 . 1.386(2) ?
C17 N6 . 1.419(2) ?
C18 N5 . 1.356(2) ?
C18 H18 . 0.9500 ?
C19 N5 . 1.334(2) ?
C19 N4 . 1.355(2) ?
C19 C20 . 1.486(2) ?
C20 H20A . 0.9800 ?
C20 H20B . 0.9800 ?
C20 H20C . 0.9800 ?
C21 N4 . 1.4728(19) ?
C21 C22 . 1.521(2) ?
C21 H21A . 0.9900 ?
C21 H21B . 0.9900 ?
C22 S2 . 1.7850(15) ?
C22 H22A . 0.9900 ?
C22 H22B . 0.9900 ?
C23 C24 . 1.524(2) ?
C23 S2 . 1.7671(16) ?
C23 H23A . 0.9900 ?
C23 H23B . 0.9900 ?
C24 H24A . 0.9800 ?
C24 H24B . 0.9800 ?
C24 H24C . 0.9800 ?
N6 O10 . 1.2234(19) ?
N6 O9 . 1.2295(19) ?
O11 S2 . 1.4385(12) ?
O12 S2 . 1.4418(12) ?
C25 C30 . 1.389(2) ?
C25 C26 . 1.406(2) ?
C25 C31 . 1.473(2) ?
C26 C27 . 1.382(2) ?
C26 H26 . 0.9500 ?
C27 O15 . 1.3645(18) ?
C27 C28 . 1.409(2) ?
C28 O16 . 1.3502(18) ?
C28 C29 . 1.388(2) ?
C29 C30 . 1.387(2) ?
C29 H29 . 0.9500 ?
C30 H30 . 0.9500 ?
C31 O14 . 1.225(2) ?
C31 O13 . 1.3217(19) ?
C32 O15 . 1.4235(19) ?
C32 H32A . 0.9800 ?
C32 H32B . 0.9800 ?
C32 H32C . 0.9800 ?
O13 H13A . 0.9048 ?
O16 H16 . 0.8956 ?

loop_
_geom_torsion_atom_site_label_1
_geom_torsion_atom_site_label_2
_geom_torsion_atom_site_label_3
_geom_torsion_atom_site_label_4
_geom_torsion_site_symmetry_1
_geom_torsion_site_symmetry_2
_geom_torsion_site_symmetry_3
_geom_torsion_site_symmetry_4
_geom_torsion
_geom_torsion_publ_flag
N1 C1 C2 N2 . . . . 0.99(18) ?
N3 C1 C2 N2 . . . . -179.26(15) ?
N1 C5 C6 S1 . . . . -165.63(10) ?
N2 C3 N1 C1 . . . . 1.63(18) ?
C4 C3 N1 C1 . . . . -176.71(15) ?
N2 C3 N1 C5 . . . . 178.45(13) ?
C4 C3 N1 C5 . . . . 0.1(2) ?
C2 C1 N1 C3 . . . . -1.56(17) ?
N3 C1 N1 C3 . . . . 178.68(15) ?
C2 C1 N1 C5 . . . . -178.21(14) ?
N3 C1 N1 C5 . . . . 2.0(3) ?
C6 C5 N1 C3 . . . . -94.54(17) ?
C6 C5 N1 C1 . . . . 81.51(19) ?
N1 C3 N2 C2 . . . . -1.04(18) ?
C4 C3 N2 C2 . . . . 177.31(16) ?
C1 C2 N2 C3 . . . . 0.00(19) ?
C2 C1 N3 O2 . . . . -174.86(16) ?
N1 C1 N3 O2 . . . . 4.8(2) ?
C2 C1 N3 O1 . . . . 4.8(2) ?
N1 C1 N3 O1 . . . . -175.50(15) ?
C5 C6 S1 O4 . . . . -163.08(11) ?
C5 C6 S1 O3 . . . . -34.38(13) ?
C5 C6 S1 C7 . . . . 81.61(13) ?
C8 C7 S1 O4 . . . . 64.52(16) ?
C8 C7 S1 O3 . . . . -63.80(16) ?
C8 C7 S1 C6 . . . . 179.01(14) ?
C14 C9 C10 C11 . . . . 0.3(2) ?
C15 C9 C10 C11 . . . . 179.54(15) ?
C9 C10 C11 O7 . . . . 177.72(14) ?
C9 C10 C11 C12 . . . . -1.9(2) ?
O7 C11 C12 O8 . . . . 1.2(2) ?
C10 C11 C12 O8 . . . . -179.13(15) ?
O7 C11 C12 C13 . . . . -178.05(14) ?
C10 C11 C12 C13 . . . . 1.6(2) ?
O8 C12 C13 C14 . . . . -178.90(16) ?
C11 C12 C13 C14 . . . . 0.3(3) ?
C12 C13 C14 C9 . . . . -1.9(3) ?
C10 C9 C14 C13 . . . . 1.6(2) ?
C15 C9 C14 C13 . . . . -177.60(15) ?
C14 C9 C15 O5 . . . . 167.39(16) ?
C10 C9 C15 O5 . . . . -11.9(2) ?
C14 C9 C15 O6 . . . . -12.1(2) ?
C10 C9 C15 O6 . . . . 168.64(14) ?
C10 C11 O7 C16 . . . . -2.3(2) ?
C12 C11 O7 C16 . . . . 177.37(14) ?
N4 C17 C18 N5 . . . . 0.1(2) ?
N6 C17 C18 N5 . . . . -178.96(18) ?
N4 C21 C22 S2 . . . . 173.86(11) ?
N5 C19 N4 C17 . . . . 0.1(2) ?
C20 C19 N4 C17 . . . . 179.02(17) ?
N5 C19 N4 C21 . . . . 177.60(15) ?
C20 C19 N4 C21 . . . . -3.5(3) ?
C18 C17 N4 C19 . . . . -0.1(2) ?
N6 C17 N4 C19 . . . . 179.01(17) ?
C18 C17 N4 C21 . . . . -177.57(16) ?
N6 C17 N4 C21 . . . . 1.6(3) ?
C22 C21 N4 C19 . . . . 100.69(18) ?
C22 C21 N4 C17 . . . . -82.4(2) ?
N4 C19 N5 C18 . . . . 0.0(2) ?
C20 C19 N5 C18 . . . . -178.95(17) ?
C17 C18 N5 C19 . . . . -0.1(2) ?
C18 C17 N6 O10 . . . . -174.3(2) ?
N4 C17 N6 O10 . . . . 6.8(3) ?
C18 C17 N6 O9 . . . . 6.1(3) ?
N4 C17 N6 O9 . . . . -172.85(19) ?
C24 C23 S2 O11 . . . . -62.57(15) ?
C24 C23 S2 O12 . . . . 65.97(15) ?
C24 C23 S2 C22 . . . . -178.11(13) ?
C21 C22 S2 O11 . . . . 150.14(11) ?
C21 C22 S2 O12 . . . . 22.48(14) ?
C21 C22 S2 C23 . . . . -93.49(13) ?
C30 C25 C26 C27 . . . . -0.8(2) ?
C31 C25 C26 C27 . . . . 177.05(15) ?
C25 C26 C27 O15 . . . . -176.95(15) ?
C25 C26 C27 C28 . . . . 0.9(2) ?
O15 C27 C28 O16 . . . . -0.3(2) ?
C26 C27 C28 O16 . . . . -178.35(14) ?
O15 C27 C28 C29 . . . . 178.07(14) ?
C26 C27 C28 C29 . . . . 0.0(2) ?
O16 C28 C29 C30 . . . . 177.21(15) ?
C27 C28 C29 C30 . . . . -1.0(2) ?
C28 C29 C30 C25 . . . . 1.1(3) ?
C26 C25 C30 C29 . . . . -0.2(2) ?
C31 C25 C30 C29 . . . . -177.97(16) ?
C30 C25 C31 O14 . . . . 176.00(17) ?
C26 C25 C31 O14 . . . . -1.8(3) ?
C30 C25 C31 O13 . . . . -3.7(2) ?
C26 C25 C31 O13 . . . . 178.44(15) ?
C26 C27 O15 C32 . . . . -3.7(2) ?
C28 C27 O15 C32 . . . . 178.38(14) ?

_cod_database_fobs_code 2022004
